data_1571221
loop_
_publ_author_name
'Wang, Lingyao'
'Wu, Shuangshuang'
'Hu, Jianbo'
'Jiang, Yunjia'
'Li, Jiahao'
'Hu, Yongqi'
'Han, Yan'
'Ben, Teng'
'Chen, Banglin'
'Zhang, Yuanbin'

_publ_section_title
;
 A novel hydrophobic carborane-hybrid microporous material for reversed
 C<sub>2</sub>H<sub>6</sub> adsorption and efficient
 C<sub>2</sub>H<sub>4</sub>/C<sub>2</sub>H<sub>6</sub> separation under
 humid conditions.
;
_journal_issue 15
_journal_name_full 'Chemical science'
_journal_page_first 5653
_journal_page_last 5659
_journal_paper_doi 10.1039/d4sc00424h
_journal_volume 15
_journal_year 2024
_chemical_formula_moiety 'C7 H16 B10 Cu N O4'
_chemical_formula_sum 'C7 H16 B10 Cu N O4'
_chemical_formula_weight 349.85
_space_group_crystal_system tetragonal
_space_group_IT_number 115
_space_group_name_Hall 'P -4 -2'
_space_group_name_H-M_alt 'P -4 m 2'
_atom_sites_solution_hydrogens difmap
_audit_creation_date 2023-08-16
_audit_creation_method
;
Olex2 1.5
(compiled 2023.03.06 svn.rbb2c1857 for OlexSys, GUI svn.r6748)
;
_audit_update_record
;
2023-09-14 deposited with the CCDC.	2024-03-11 downloaded from the CCDC.
;
_cell_angle_alpha 90
_cell_angle_beta 90
_cell_angle_gamma 90
_cell_formula_units_Z 2
_cell_length_a 11.1131(11)
_cell_length_b 11.1131(11)
_cell_length_c 9.6111(12)
_cell_measurement_reflns_used 2138
_cell_measurement_temperature 293.15
_cell_measurement_theta_max 24.594
_cell_measurement_theta_min 2.59
_cell_volume 1187.0(2)
_computing_cell_refinement 'SAINT V8.38A (Bruker, 2018)'
_computing_data_reduction 'SAINT V8.38A (Bruker, 2018)'
_computing_molecular_graphics 'Olex2 1.5 (Dolomanov et al., 2009)'
_computing_publication_material 'Olex2 1.5 (Dolomanov et al., 2009)'
_computing_structure_refinement 'SHELXL 2019/3 (Sheldrick, 2015)'
_computing_structure_solution 'SHELXT 2018/2 (Sheldrick, 2018)'
_diffrn_ambient_temperature 293.15
_diffrn_measured_fraction_theta_full 0.999
_diffrn_measured_fraction_theta_max 0.997
_diffrn_measurement_device_type 'Bruker APEX-II CCD'
_diffrn_measurement_method '\f and \w scans'
_diffrn_radiation_type MoK\a
_diffrn_radiation_wavelength 0.71073
_diffrn_reflns_av_R_equivalents 0.0838
_diffrn_reflns_av_unetI/netI 0.0489
_diffrn_reflns_Laue_measured_fraction_full 0.999
_diffrn_reflns_Laue_measured_fraction_max 0.997
_diffrn_reflns_limit_h_max 14
_diffrn_reflns_limit_h_min -14
_diffrn_reflns_limit_k_max 14
_diffrn_reflns_limit_k_min -14
_diffrn_reflns_limit_l_max 12
_diffrn_reflns_limit_l_min -12
_diffrn_reflns_number 10719
_diffrn_reflns_point_group_measured_fraction_full 0.999
_diffrn_reflns_point_group_measured_fraction_max 0.995
_diffrn_reflns_theta_full 25.242
_diffrn_reflns_theta_max 27.572
_diffrn_reflns_theta_min 2.119
_exptl_absorpt_coefficient_mu 0.924
_exptl_absorpt_correction_T_max 0.7456
_exptl_absorpt_correction_T_min 0.6267
_exptl_absorpt_correction_type none
_exptl_absorpt_process_details
;
SADABS-2016/2 (Bruker,2016/2) was used for absorption correction.
wR2(int) was 0.0862 before and 0.0732 after correction.
The Ratio of minimum to maximum transmission is 0.8405.
The \l/2 correction factor is Not present.
;
_exptl_crystal_colour blue
_exptl_crystal_colour_primary blue
_exptl_crystal_density_diffrn 0.979
_exptl_crystal_description block
_exptl_crystal_F_000 352
_exptl_crystal_size_max 0.14
_exptl_crystal_size_mid 0.12
_exptl_crystal_size_min 0.03
_refine_diff_density_max 0.896
_refine_diff_density_min -0.596
_refine_diff_density_rms 0.146
_refine_ls_abs_structure_details
;
 Refined as an inversion twin.
;
_refine_ls_abs_structure_Flack 0.49(8)
_refine_ls_extinction_method none
_refine_ls_goodness_of_fit_ref 1.214
_refine_ls_hydrogen_treatment constr
_refine_ls_matrix_type full
_refine_ls_number_parameters 109
_refine_ls_number_reflns 1521
_refine_ls_number_restraints 126
_refine_ls_restrained_S_all 1.204
_refine_ls_R_factor_all 0.0690
_refine_ls_R_factor_gt 0.0539
_refine_ls_shift/su_max 0.000
_refine_ls_shift/su_mean 0.000
_refine_ls_structure_factor_coef Fsqd
_refine_ls_weighting_details 'w=1/[\s^2^(Fo^2^)+(0.0884P)^2^+0.4354P] where P=(Fo^2^+2Fc^2^)/3'
_refine_ls_weighting_scheme calc
_refine_ls_wR_factor_gt 0.1468
_refine_ls_wR_factor_ref 0.1701
_reflns_Friedel_coverage 0.771
_reflns_Friedel_fraction_full 1.000
_reflns_Friedel_fraction_max 0.994
_reflns_number_gt 1292
_reflns_number_total 1521
_reflns_threshold_expression 'I > 2\s(I)'
_cod_data_source_file d4sc00424h2.cif
_cod_data_source_block 20230601wss_znu-10-active(1)
_cod_depositor_comments 'Adding full bibliography for 1571218--1571221.cif.'
_cod_original_cell_volume 1187.0(3)
_cod_database_code 1571221
_shelx_shelxl_version_number 2019/3
_shelx_space_group_comment
;
The symmetry employed for this shelxl refinement is uniquely defined
by the following loop, which should always be used as a source of
symmetry information in preference to the above space-group names.
They are only intended as comments.
;
_shelx_estimated_absorpt_t_max 0.973
_shelx_estimated_absorpt_t_min 0.881
_olex2_refinement_description
;
1. Twinned data refinement
 Scales: 0.51(8)
 0.49(8)
2. Fixed Uiso
 At 1.2 times of:
  All B(H) groups, All C(H,H) groups
3. Uiso/Uaniso restraints and constraints
H5 \\sim H1 \\sim B1 \\sim B5 \\sim C4: within 2A with sigma of 0.01 and sigma
for terminal atoms of 0.02 within 2A
C4 \\sim B3 \\sim B4 \\sim B5 \\sim B2 \\sim B1: within 2A with sigma of 0.01
and sigma for terminal atoms of 0.02 within 2A
C1 \\sim C6 \\sim N1 \\sim C3 \\sim C2: within 2A with sigma of 0.01 and sigma
for terminal atoms of 0.02 within 2A
: with sigma of 0.005 and sigma for terminal atoms of 0.01
4. Others
 Fixed Sof: B1(0.5) H1(0.5) C2(0.125) H2B(0.125) H2A(0.125) C1(0.125)
 H1A(0.125) H1B(0.125) B5(0.5) H5(0.5) C3(0.25) H3A(0.25) H3B(0.25) B3(0.5)
 H3(0.5) B2(0.5) H2(0.5) B4(0.5) H4(0.5) C6(0.25) H6A(0.25) H6B(0.25)
5.a Riding coordinates:
 B1(H1), C2(H2B,H2A), C1(H1A,H1B), B5(H5), C3(H3A,H3B), B3(H3), B2(H2), B4(H4),
  C6(H6A,H6B)
;
_olex2_submission_special_instructions 'No special instructions were received'

loop_
_space_group_symop_operation_xyz
'x, y, z'
'-x, -y, z'
'y, -x, -z'
'-y, x, -z'
'x, -y, z'
'-x, y, z'
'y, x, -z'
'-y, -x, -z'

loop_
_atom_site_label
_atom_site_type_symbol
_atom_site_fract_x
_atom_site_fract_y
_atom_site_fract_z
_atom_site_U_iso_or_equiv
_atom_site_adp_type
_atom_site_occupancy
_atom_site_site_symmetry_order
_atom_site_calc_flag
_atom_site_refinement_flags_posn
_atom_site_refinement_flags_adp
_atom_site_refinement_flags_occupancy
_atom_site_disorder_assembly
_atom_site_disorder_group
Cu1 Cu 0.500000 0.500000 0.35987(11) 0.0233(4) Uani 1 4 d S T P B .
O1 O 0.6744(8) 0.500000 0.6188(14) 0.049(3) Uani 1 2 d S T P . .
N1 N 0.500000 0.500000 0.1319(8) 0.0308(17) Uani 1 4 d S TU P . .
O2 O 0.6762(8) 0.500000 0.3868(10) 0.049(3) Uani 1 2 d S T P . .
C5 C 0.7225(7) 0.500000 0.5094(17) 0.034(2) Uani 1 2 d S T P A .
C4 C 0.8615(6) 0.500000 0.4990(18) 0.0377(15) Uani 1 2 d S TU P . .
B1 B 0.9298(15) 0.4629(19) 0.653(3) 0.042(4) Uani 0.5 1 d . U P A 4
H1 H 0.884554 0.417665 0.726412 0.051 Uiso 0.5 1 d R U P A 4
C2 C 0.500000 0.631(5) 0.089(6) 0.034(5) Uani 0.25 2 d S TU P B 1
H2B H 0.427270 0.672315 0.123559 0.041 Uiso 0.125 1 d R U P B 1
H2A H 0.572730 0.672315 0.123559 0.041 Uiso 0.125 1 d R U P B 1
C1 C 0.612(5) 0.500000 0.073(5) 0.036(4) Uani 0.25 2 d S TU P B 1
H1A H 0.654326 0.572730 0.105929 0.043 Uiso 0.125 1 d R U P B 1
H1B H 0.654326 0.427270 0.105929 0.043 Uiso 0.125 1 d R U P B 1
B5 B 0.943(2) 0.543(2) 0.353(3) 0.058(3) Uani 0.5 1 d . U P A 1
H5 H 0.895555 0.556981 0.265568 0.070 Uiso 0.5 1 d R U P A 1
C3 C 0.606(3) 0.579(3) 0.078(3) 0.034(4) Uani 0.25 1 d . U P B 2
H3A H 0.675647 0.524554 0.073076 0.040 Uiso 0.25 1 d R U P B 2
H3B H 0.625708 0.649055 0.138105 0.040 Uiso 0.25 1 d R U P B 2
B3 B 0.939(2) 0.632(2) 0.474(2) 0.045(3) Uani 0.5 1 d . U P A 1
H3 H 0.893183 0.709365 0.465694 0.054 Uiso 0.5 1 d R U P A 1
B2 B 0.9312(17) 0.5949(16) 0.616(2) 0.038(3) Uani 0.5 1 d . U P A 2
H2 H 0.884567 0.660935 0.662402 0.045 Uiso 0.5 1 d R U P A 2
B4 B 0.930(3) 0.619(3) 0.420(2) 0.046(4) Uani 0.5 1 d . U P A 2
H4 H 0.872894 0.691735 0.373944 0.055 Uiso 0.5 1 d R U P A 2
C6 C 0.551(3) 0.390(3) 0.081(4) 0.032(5) Uani 0.25 1 d . U P B 3
H6A H 0.621234 0.370343 0.141039 0.038 Uiso 0.25 1 d R U P B 3
H6B H 0.500324 0.319453 0.076319 0.038 Uiso 0.5 2 d R U P B 3

loop_
_atom_site_aniso_label
_atom_site_aniso_U_11
_atom_site_aniso_U_22
_atom_site_aniso_U_33
_atom_site_aniso_U_23
_atom_site_aniso_U_13
_atom_site_aniso_U_12
Cu1 0.0246(12) 0.0194(10) 0.0260(6) 0.000 0.000 0.000
O1 0.019(4) 0.075(7) 0.053(8) 0.000 0.010(5) 0.000
N1 0.041(7) 0.023(7) 0.028(4) 0.000 0.000 0.000
O2 0.027(5) 0.095(8) 0.026(6) 0.000 0.005(4) 0.000
C5 0.025(3) 0.038(4) 0.040(5) 0.000 -0.022(7) 0.000
C4 0.020(3) 0.048(4) 0.045(4) 0.000 -0.008(6) 0.000
B1 0.014(5) 0.065(8) 0.048(7) 0.017(6) -0.004(5) 0.001(5)
C2 0.047(12) 0.035(10) 0.021(8) 0.009(8) 0.000 0.000
C1 0.043(10) 0.039(9) 0.026(7) 0.000 -0.001(7) 0.000
B5 0.044(6) 0.070(7) 0.060(7) 0.011(6) -0.012(7) 0.004(6)
C3 0.045(10) 0.033(9) 0.023(7) 0.002(7) -0.002(7) 0.003(7)
B3 0.031(5) 0.045(6) 0.059(8) 0.007(7) -0.006(8) 0.004(5)
B2 0.013(5) 0.039(7) 0.061(7) 0.003(6) -0.004(6) 0.003(5)
B4 0.027(5) 0.054(7) 0.057(8) 0.011(7) -0.010(8) 0.007(5)
C6 0.037(11) 0.036(11) 0.022(8) 0.003(8) -0.003(9) -0.004(9)

loop_
_atom_type_symbol
_atom_type_description
_atom_type_scat_dispersion_real
_atom_type_scat_dispersion_imag
_atom_type_scat_source
C C 0.0033 0.0016 'International Tables Vol C Tables 4.2.6.8 and 6.1.1.4'
H H 0.0000 0.0000 'International Tables Vol C Tables 4.2.6.8 and 6.1.1.4'
B B 0.0013 0.0007 'International Tables Vol C Tables 4.2.6.8 and 6.1.1.4'
Cu Cu 0.3201 1.2651 'International Tables Vol C Tables 4.2.6.8 and 6.1.1.4'
N N 0.0061 0.0033 'International Tables Vol C Tables 4.2.6.8 and 6.1.1.4'
O O 0.0106 0.0060 'International Tables Vol C Tables 4.2.6.8 and 6.1.1.4'

loop_
_geom_angle_atom_site_label_1
_geom_angle_atom_site_label_2
_geom_angle_atom_site_label_3
_geom_angle
_geom_angle_site_symmetry_1
_geom_angle_site_symmetry_3
_geom_angle_publ_flag
O1 Cu1 Cu1 84.0(4) 3_566 3_566 ?
O1 Cu1 Cu1 84.0(4) 4_656 3_566 ?
O1 Cu1 O1 168.0(8) 4_656 3_566 ?
O1 Cu1 N1 96.0(4) 3_566 . ?
O1 Cu1 N1 96.0(4) 4_656 . ?
O1 Cu1 O2 89.21(4) 3_566 2_665 ?
O1 Cu1 O2 89.21(4) 3_566 . ?
O1 Cu1 O2 89.21(4) 4_656 . ?
O1 Cu1 O2 89.21(4) 4_656 2_665 ?
N1 Cu1 Cu1 180.0 . 3_566 ?
O2 Cu1 Cu1 82.5(3) 2_665 3_566 ?
O2 Cu1 Cu1 82.5(3) . 3_566 ?
O2 Cu1 N1 97.5(3) . . ?
O2 Cu1 N1 97.5(3) 2_665 . ?
O2 Cu1 O2 164.9(5) 2_665 . ?
C5 O1 Cu1 122.9(9) . 3_566 ?
C2 N1 Cu1 106(2) . . ?
C2 N1 Cu1 106(2) 6_655 . ?
C2 N1 Cu1 106(2) 2_665 . ?
C2 N1 C2 148(4) 2_665 . ?
C2 N1 C2 0(4) 6_655 . ?
C2 N1 C2 148(4) 2_665 6_655 ?
C2 N1 C3 117.1(18) 2_665 6_655 ?
C2 N1 C3 117.1(18) 6_655 5_565 ?
C2 N1 C3 50.5(13) 2_665 2_665 ?
C2 N1 C3 50.5(13) 6_655 6_655 ?
C2 N1 C3 117.1(18) . 2_665 ?
C2 N1 C3 50.5(13) . 6_655 ?
C2 N1 C3 117.1(18) 6_655 2_665 ?
C2 N1 C3 50.5(13) 2_665 5_565 ?
C2 N1 C3 117.1(18) . 5_565 ?
C1 N1 Cu1 115(2) . . ?
C1 N1 Cu1 115(2) 2_665 . ?
C1 N1 Cu1 115(2) 5_565 . ?
C1 N1 C2 83.4(8) 2_665 6_655 ?
C1 N1 C2 83.4(8) 5_565 . ?
C1 N1 C2 83.4(8) 5_565 2_665 ?
C1 N1 C2 83.4(8) 5_565 6_655 ?
C1 N1 C2 83.4(8) . . ?
C1 N1 C2 83.4(8) . 6_655 ?
C1 N1 C2 83.4(8) 2_665 2_665 ?
C1 N1 C2 83.4(8) 2_665 . ?
C1 N1 C2 83.4(8) . 2_665 ?
C1 N1 C1 131(4) 2_665 5_565 ?
C1 N1 C1 131(4) 2_665 . ?
C1 N1 C1 0(4) 5_565 . ?
C1 N1 C3 34.6(13) 2_665 6_655 ?
C1 N1 C3 123.3(17) 5_565 2_665 ?
C1 N1 C3 123.3(17) 2_665 5_565 ?
C1 N1 C3 34.6(13) . 5_565 ?
C1 N1 C3 123.3(17) . 6_655 ?
C1 N1 C3 123.3(17) . 2_665 ?
C1 N1 C3 123.3(17) 5_565 6_655 ?
C1 N1 C3 34.6(13) 2_665 2_665 ?
C1 N1 C3 34.6(13) 5_565 5_565 ?
C1 N1 C6 102.7(19) 2_665 5_565 ?
C1 N1 C6 59.9(13) . 5_565 ?
C1 N1 C6 102.7(19) 5_565 2_665 ?
C1 N1 C6 59.9(13) 5_565 5_565 ?
C1 N1 C6 59.9(13) 2_665 2_665 ?
C1 N1 C6 102.7(19) 5_565 6_655 ?
C1 N1 C6 102.7(19) . 2_665 ?
C1 N1 C6 102.7(19) . 6_655 ?
C1 N1 C6 59.9(13) 2_665 6_655 ?
C3 N1 Cu1 109.3(12) 6_655 . ?
C3 N1 Cu1 109.3(12) . . ?
C3 N1 Cu1 109.3(12) 2_665 . ?
C3 N1 Cu1 109.3(12) 5_565 . ?
C3 N1 C3 69(3) 2_665 6_655 ?
C3 N1 C3 98(2) . 6_655 ?
C6 N1 Cu1 109.7(15) 5_565 . ?
C6 N1 Cu1 109.7(15) 6_655 . ?
C6 N1 Cu1 109.7(15) . . ?
C6 N1 Cu1 109.7(15) 2_665 . ?
C6 N1 C2 24.1(13) 6_655 2_665 ?
C6 N1 C2 24.1(13) . 2_665 ?
C6 N1 C2 136.7(19) 5_565 2_665 ?
C6 N1 C2 136.7(19) 2_665 2_665 ?
C6 N1 C3 94(2) 6_655 6_655 ?
C6 N1 C3 26.5(13) 2_665 6_655 ?
C6 N1 C3 132.2(13) . 6_655 ?
C6 N1 C3 73(2) 5_565 6_655 ?
C6 N1 C6 47(3) . 6_655 ?
C5 O2 Cu1 121.1(7) . . ?
O1 C5 O2 129.5(8) . . ?
O1 C5 C4 120.6(13) . . ?
O2 C5 C4 109.9(13) . . ?
C5 C4 B1 112.8(13) . 5_565 ?
C5 C4 B1 112.8(13) . . ?
C5 C4 B5 124.8(13) . . ?
C5 C4 B5 124.8(13) . 5_565 ?
C5 C4 B3 120.7(8) . . ?
C5 C4 B3 120.7(8) . 5_565 ?
C5 C4 B2 114.0(11) . 5_565 ?
C5 C4 B2 114.0(11) . . ?
C5 C4 B4 118.5(11) . 5_565 ?
C5 C4 B4 118.5(11) . . ?
B5 C4 B5 31.7(17) . 5_565 ?
B3 C4 B5 52.7(11) . . ?
B3 C4 B5 52.7(11) 5_565 5_565 ?
B3 C4 B5 81.9(13) . 5_565 ?
B3 C4 B5 81.9(13) 5_565 . ?
B3 C4 B3 117.2(17) . 5_565 ?
B3 C4 B2 112.7(11) . 5_565 ?
B3 C4 B2 48.9(9) 5_565 5_565 ?
B4 C4 B2 67.2(10) . . ?
B4 C4 B2 124.1(9) 5_565 . ?
C4 B1 B1 106.2(9) . 2_765 ?
C4 B1 H1 120.5 . . ?
B1 B1 C4 116.3(7) 6_755 . ?
B1 B1 C4 76.1(8) 5_565 . ?
B1 B1 H1 120.1 5_565 . ?
B1 B1 H1 132.7 2_765 . ?
B1 B1 H1 120.1 6_755 . ?
N1 C2 H2B 111.0 . . ?
N1 C2 H2A 111.0 . . ?
N1 C2 C1 45(2) . 2_665 ?
N1 C2 C1 98(4) . 4_655 ?
N1 C2 C1 45(2) . . ?
N1 C2 C1 45(2) . 5_565 ?
N1 C2 C1 46(2) . 3_565 ?
H2B C2 H2A 109.5 . . ?
C1 C2 H2B 125.1 3_565 . ?
C1 C2 H2B 155.7 5_565 . ?
C1 C2 H2B 113.4 4_655 . ?
C1 C2 H2B 81.6 2_665 . ?
C1 C2 H2B 155.7 . . ?
C1 C2 H2A 81.6 . . ?
C1 C2 H2A 155.7 2_665 . ?
C1 C2 H2A 113.4 4_655 . ?
C1 C2 H2A 125.1 3_565 . ?
C1 C2 H2A 81.6 5_565 . ?
C1 C2 C1 80(3) 4_655 5_565 ?
C1 C2 C1 52(3) 4_655 3_565 ?
C1 C2 C1 80(3) 4_655 2_665 ?
C1 C2 C1 81(4) 2_665 5_565 ?
C1 C2 C1 46(2) 2_665 3_565 ?
C1 C2 C1 0(3) . 5_565 ?
C1 C2 C1 46(2) . 3_565 ?
C1 C2 C1 46(2) 5_565 3_565 ?
C1 C2 C1 80(3) 4_655 . ?
C1 C2 C1 81(4) 2_665 . ?
N1 C1 C2 122(4) . 3_565 ?
N1 C1 C2 51(2) . 6_655 ?
N1 C1 C2 51(2) . . ?
N1 C1 C2 51(2) . 2_665 ?
N1 C1 H1A 107.5 . . ?
N1 C1 H1B 107.5 . . ?
C2 C1 C2 100(3) 3_565 . ?
C2 C1 C2 98(4) 2_665 . ?
C2 C1 C2 100(3) 3_565 2_665 ?
C2 C1 C2 100(3) 3_565 6_655 ?
C2 C1 C2 98(4) 2_665 6_655 ?
C2 C1 C2 0(3) 6_655 . ?
C2 C1 H1A 154.5 2_665 . ?
C2 C1 H1A 104.8 3_565 . ?
C2 C1 H1A 70.5 6_655 . ?
C2 C1 H1A 70.5 . . ?
C2 C1 H1B 104.8 3_565 . ?
C2 C1 H1B 70.5 2_665 . ?
C2 C1 H1B 154.5 . . ?
C2 C1 H1B 154.5 6_655 . ?
H1A C1 H1B 109.5 . . ?
C4 B5 H5 116.8 . . ?
C4 B5 B3 90.3(14) . 6_755 ?
B5 B5 C4 74.2(9) 5_565 . ?
B5 B5 C4 104.8(13) 2_765 . ?
B5 B5 C4 121.3(8) 6_755 . ?
B5 B5 B5 36.6(17) 6_755 2_765 ?
B5 B5 B5 53.4(17) 5_565 2_765 ?
B5 B5 B5 89.997(8) 5_565 6_755 ?
B5 B5 H5 120.9 2_765 . ?
B5 B5 H5 99.2 5_565 . ?
B5 B5 H5 121.4 6_755 . ?
B5 B5 B3 91.4(12) 6_755 . ?
B5 B5 B3 49.4(9) 6_755 6_755 ?
B5 B5 B3 130.5(13) 5_565 . ?
B5 B5 B3 119.5(10) 5_565 6_755 ?
B5 B5 B3 76.7(15) 2_765 6_755 ?
B3 B5 C4 63.2(15) . . ?
B3 B5 B5 114.0(16) . 2_765 ?
B3 B5 H5 138.1 6_755 . ?
B3 B5 H5 121.4 . . ?
B3 B5 B3 42.1(15) . 6_755 ?
N1 C3 H2B 98(3) . 6_655 ?
N1 C3 H1B 118(5) . 5_565 ?
N1 C3 C3 55.5(13) . 5_565 ?
N1 C3 C3 106.5(13) . 7 ?
N1 C3 H3A 105.2 . . ?
N1 C3 H3B 115.1 . . ?
H1B C3 H2B 102.8 5_565 6_655 ?
C3 C3 H1B 127(7) 7 5_565 ?
C3 C3 H1B 83(3) 5_565 5_565 ?
C3 C3 H3A 102.2 7 . ?
C3 C3 H3A 52.1 5_565 . ?
C3 C3 H3B 141.6 5_565 . ?
C3 C3 H3B 117.0 7 . ?
H3A C3 H1B 41.1 . 5_565 ?
H3A C3 H3B 109.5 . . ?
H3B C3 H1B 68.9 . 5_565 ?
C4 B3 B5 89.2(13) . 6_755 ?
C4 B3 H3 119.1 . . ?
B5 B3 C4 64.1(14) . . ?
B5 B3 B5 39.2(15) . 6_755 ?
B5 B3 H3 120.4 . . ?
B5 B3 H3 134.9 6_755 . ?
B3 B3 C4 120.1(8) 6_755 . ?
B3 B3 B5 49.4(9) 6_755 6_755 ?
B3 B3 B5 88.6(12) 6_755 . ?
B3 B3 H3 120.6 6_755 . ?
C4 B2 B2 52.3(7) . 5_565 ?
C4 B2 H2 120.3 . . ?
C4 B2 B4 55.9(13) . . ?
B2 B2 C4 116.7(7) 6_755 . ?
B2 B2 H2 137.0 5_565 . ?
B2 B2 H2 121.1 6_755 . ?
B2 B2 B4 90.3(12) 6_755 . ?
B4 B2 H2 109.5 . . ?
C4 B4 B2 56.9(11) . . ?
C4 B4 H4 118.6 . . ?
B2 B4 H4 119.9 . . ?
B4 B4 C4 116.7(10) 6_755 . ?
B4 B4 B2 89.7(12) 6_755 . ?
B4 B4 H4 124.7 6_755 . ?
N1 C6 H1A 91(3) . 5_565 ?
N1 C6 C6 97.3(16) . 8_665 ?
N1 C6 H6A 107.7 . . ?
N1 C6 H6B 118(4) . 6_655 ?
N1 C6 H6B 118.4 . . ?
H1A C6 H6B 145.4 5_565 6_655 ?
C6 C6 N1 66.6(14) 6_655 . ?
C6 C6 H6A 107.2 8_665 . ?
C6 C6 H6A 141.8 6_655 . ?
C6 C6 H6B 54.2 6_655 . ?
C6 C6 H6B 117(2) 8_665 6_655 ?
C6 C6 H6B 117.2 8_665 . ?
C6 C6 H6B 54(3) 6_655 6_655 ?
H6A C6 H6B 108.4 . 6_655 ?
H6A C6 H6B 108.1 . . ?
H6B C6 H6B 0.3 . 6_655 ?

loop_
_geom_bond_atom_site_label_1
_geom_bond_atom_site_label_2
_geom_bond_distance
_geom_bond_site_symmetry_2
_geom_bond_publ_flag
Cu1 Cu1 2.694(2) 3_566 ?
Cu1 O1 1.949(8) 3_566 ?
Cu1 O1 1.949(8) 4_656 ?
Cu1 N1 2.192(8) . ?
Cu1 O2 1.975(9) 2_665 ?
Cu1 O2 1.975(9) . ?
O1 C5 1.180(17) . ?
N1 C2 1.51(5) . ?
N1 C2 1.51(5) 6_655 ?
N1 C2 1.51(5) 2_665 ?
N1 C1 1.37(6) . ?
N1 C1 1.37(6) 5_565 ?
N1 C1 1.37(6) 2_665 ?
N1 C3 1.55(3) 2_665 ?
N1 C3 1.55(3) 5_565 ?
N1 C3 1.55(3) 6_655 ?
N1 C3 1.55(3) . ?
N1 C6 1.43(4) 2_665 ?
N1 C6 1.43(4) 6_655 ?
N1 C6 1.43(4) 5_565 ?
N1 C6 1.43(4) . ?
O2 C5 1.285(15) . ?
C5 C4 1.548(10) . ?
C4 B1 1.71(3) 5_565 ?
C4 B1 1.71(3) . ?
C4 B5 1.73(3) 5_565 ?
C4 B5 1.73(3) . ?
C4 B3 1.72(2) . ?
C4 B3 1.72(2) 5_565 ?
C4 B2 1.73(2) 5_565 ?
C4 B2 1.73(2) . ?
C4 B4 1.71(3) . ?
C4 B4 1.71(3) 5_565 ?
B1 B1 0.82(4) 5_565 ?
B1 B1 1.77(4) 2_765 ?
B1 B1 1.56(3) 6_755 ?
B1 H1 1.0025 . ?
C2 H2B 0.9899 . ?
C2 H2A 0.9899 . ?
C2 C1 1.92(4) 5_565 ?
C2 C1 3.11(6) 3_565 ?
C2 C1 1.57(5) 4_655 ?
C2 C1 1.92(4) 2_665 ?
C2 C1 1.92(4) . ?
C1 H1A 0.9899 . ?
C1 H1B 0.9899 . ?
B5 B5 1.59(5) 2_765 ?
B5 B5 0.95(5) 5_565 ?
B5 B5 1.28(5) 6_755 ?
B5 H5 1.0023 . ?
B5 B3 2.02(4) 6_755 ?
B5 B3 1.53(3) . ?
C3 C3 1.76(6) 5_565 ?
C3 C3 1.56(6) 7 ?
C3 H3A 0.9900 . ?
C3 H3B 0.9898 . ?
B3 B3 1.35(5) 6_755 ?
B3 H3 1.0024 . ?
B2 B2 2.11(4) 5_565 ?
B2 B2 1.53(4) 6_755 ?
B2 H2 1.0022 . ?
B2 B4 1.90(3) . ?
B4 B4 1.55(6) 6_755 ?
B4 H4 1.1224 . ?
C6 C6 1.82(7) 8_665 ?
C6 C6 1.14(7) 6_655 ?
C6 H6A 0.9899 . ?
C6 H6B 0.97(4) 6_655 ?
C6 H6B 0.9680 . ?

loop_
_geom_torsion_atom_site_label_1
_geom_torsion_atom_site_label_2
_geom_torsion_atom_site_label_3
_geom_torsion_atom_site_label_4
_geom_torsion
_geom_torsion_site_symmetry_1
_geom_torsion_site_symmetry_2
_geom_torsion_site_symmetry_3
_geom_torsion_site_symmetry_4
_geom_torsion_publ_flag
Cu1 O1 C5 O2 0.000(3) 3_566 . . . ?
Cu1 O1 C5 C4 180.000(2) 3_566 . . . ?
Cu1 N1 C2 C1 114(2) . . . 5_565 ?
Cu1 N1 C2 C1 -114(2) . . . 2_665 ?
Cu1 N1 C2 C1 180.000(9) . . . 3_565 ?
Cu1 N1 C2 C1 180.000(6) . . . 4_655 ?
Cu1 N1 C2 C1 114(2) . . . . ?
Cu1 N1 C1 C2 180.000(2) . . . 3_565 ?
Cu1 N1 C1 C2 -105(2) . . . . ?
Cu1 N1 C1 C2 -105(2) . . . 6_655 ?
Cu1 N1 C1 C2 105(2) . . . 2_665 ?
Cu1 N1 C3 C3 -164(3) . . . 7 ?
Cu1 N1 C3 C3 103.9(10) . . . 5_565 ?
Cu1 N1 C6 C6 98.9(8) . . . 6_655 ?
Cu1 N1 C6 C6 -151.2(19) . . . 8_665 ?
Cu1 O2 C5 O1 0.000(2) . . . . ?
Cu1 O2 C5 C4 180.000(1) . . . . ?
O1 C5 C4 B1 15.1(9) . . . . ?
O1 C5 C4 B1 -15.1(9) . . . 5_565 ?
O1 C5 C4 B5 160.6(12) . . . 5_565 ?
O1 C5 C4 B5 -160.6(12) . . . . ?
O1 C5 C4 B3 97.1(14) . . . 5_565 ?
O1 C5 C4 B3 -97.1(14) . . . . ?
O1 C5 C4 B2 -42.0(10) . . . . ?
O1 C5 C4 B2 42.0(10) . . . 5_565 ?
O1 C5 C4 B4 118.0(14) . . . 5_565 ?
O1 C5 C4 B4 -118.0(14) . . . . ?
O2 C5 C4 B1 164.9(9) . . . 5_565 ?
O2 C5 C4 B1 -164.9(9) . . . . ?
O2 C5 C4 B5 19.4(12) . . . . ?
O2 C5 C4 B5 -19.4(12) . . . 5_565 ?
O2 C5 C4 B3 -82.9(14) . . . 5_565 ?
O2 C5 C4 B3 82.9(14) . . . . ?
O2 C5 C4 B2 138.0(10) . . . . ?
O2 C5 C4 B2 -138.0(10) . . . 5_565 ?
O2 C5 C4 B4 -62.0(14) . . . 5_565 ?
O2 C5 C4 B4 62.0(14) . . . . ?
C5 C4 B1 B1 -151.0(11) . . . 2_765 ?
C5 C4 B1 B1 -96.0(6) . . . 5_565 ?
C5 C4 B1 B1 -178.9(3) . . . 6_755 ?
C5 C4 B5 B5 -101.4(9) . . . 5_565 ?
C5 C4 B5 B5 178.6(4) . . . 6_755 ?
C5 C4 B5 B5 -145.7(13) . . . 2_765 ?
C5 C4 B5 B3 104.5(12) . . . . ?
C5 C4 B5 B3 137.9(9) . . . 6_755 ?
C5 C4 B3 B5 -112.5(17) . . . . ?
C5 C4 B3 B5 -143.8(16) . . . 6_755 ?
C5 C4 B3 B3 175.8(11) . . . 6_755 ?
C5 C4 B2 B2 110.1(13) . . . 5_565 ?
C5 C4 B2 B2 177.2(7) . . . 6_755 ?
C5 C4 B2 B4 -112.3(15) . . . . ?
C5 C4 B4 B2 105.9(16) . . . . ?
C5 C4 B4 B4 176.3(10) . . . 6_755 ?
C4 B5 B3 B5 124.8(6) . . . 6_755 ?
C4 B5 B3 B3 124.8(6) . . . 6_755 ?
B1 C4 B1 B1 -55.0(15) 5_565 . . 2_765 ?
B1 C4 B1 B1 -83.0(5) 5_565 . . 6_755 ?
C2 N1 C2 C1 0(100) 6_655 . . 3_565 ?
C2 N1 C2 C1 0.000(7) 2_665 . . 3_565 ?
C2 N1 C2 C1 66(2) 2_665 . . 2_665 ?
C2 N1 C2 C1 0.000(15) 2_665 . . 4_655 ?
C2 N1 C2 C1 0(75) 6_655 . . 2_665 ?
C2 N1 C2 C1 -66(2) 2_665 . . . ?
C2 N1 C2 C1 0(100) 6_655 . . . ?
C2 N1 C2 C1 0(100) 6_655 . . 4_655 ?
C2 N1 C2 C1 -66(2) 2_665 . . 5_565 ?
C2 N1 C2 C1 0(100) 6_655 . . 5_565 ?
C2 N1 C1 C2 151(4) 2_665 . . 6_655 ?
C2 N1 C1 C2 0.000(4) 6_655 . . . ?
C2 N1 C1 C2 -151(4) . . . 2_665 ?
C2 N1 C1 C2 0.000(4) . . . 6_655 ?
C2 N1 C1 C2 -151(4) 6_655 . . 2_665 ?
C2 N1 C1 C2 -75(2) . . . 3_565 ?
C2 N1 C1 C2 -75(2) 6_655 . . 3_565 ?
C2 N1 C1 C2 75(2) 2_665 . . 3_565 ?
C2 N1 C1 C2 151(4) 2_665 . . . ?
C1 N1 C2 C1 -66(2) 2_665 . . 4_655 ?
C1 N1 C2 C1 66(2) . . . 3_565 ?
C1 N1 C2 C1 -66(2) 2_665 . . 3_565 ?
C1 N1 C2 C1 -132(4) 2_665 . . 5_565 ?
C1 N1 C2 C1 132(4) 5_565 . . 2_665 ?
C1 N1 C2 C1 0.000(5) . . . 5_565 ?
C1 N1 C2 C1 66(2) 5_565 . . 3_565 ?
C1 N1 C2 C1 66(2) 5_565 . . 4_655 ?
C1 N1 C2 C1 0.000(5) 5_565 . . . ?
C1 N1 C2 C1 66(2) . . . 4_655 ?
C1 N1 C2 C1 132(4) . . . 2_665 ?
C1 N1 C2 C1 -132(4) 2_665 . . . ?
C1 N1 C1 C2 -75(2) 2_665 . . 2_665 ?
C1 N1 C1 C2 0(100) 5_565 . . 3_565 ?
C1 N1 C1 C2 0(100) 5_565 . . . ?
C1 N1 C1 C2 0.000(5) 2_665 . . 3_565 ?
C1 N1 C1 C2 75(2) 2_665 . . . ?
C1 N1 C1 C2 75(2) 2_665 . . 6_655 ?
C1 N1 C1 C2 0(100) 5_565 . . 6_655 ?
C1 N1 C1 C2 0(100) 5_565 . . 2_665 ?
B5 C4 B5 B5 -44.3(18) 5_565 . . 2_765 ?
B5 C4 B5 B5 -80.1(7) 5_565 . . 6_755 ?
B5 C4 B5 B3 -120.7(9) 5_565 . . 6_755 ?
B5 C4 B5 B3 -154.1(11) 5_565 . . . ?
B5 C4 B3 B5 -17.9(12) 5_565 . . 6_755 ?
B5 C4 B3 B5 -31.3(12) . . . 6_755 ?
B5 C4 B3 B5 13.4(9) 5_565 . . . ?
B5 C4 B3 B3 -71.7(12) . . . 6_755 ?
B5 C4 B3 B3 -58.3(11) 5_565 . . 6_755 ?
B5 B5 B3 C4 -33.5(12) 5_565 . . . ?
B5 B5 B3 C4 -124.8(6) 6_755 . . . ?
B5 B5 B3 C4 -95(2) 2_765 . . . ?
B5 B5 B3 B5 29.7(19) 2_765 . . 6_755 ?
B5 B5 B3 B5 91.2(10) 5_565 . . 6_755 ?
B5 B5 B3 B3 0.002(2) 6_755 . . 6_755 ?
B5 B5 B3 B3 91.2(10) 5_565 . . 6_755 ?
B5 B5 B3 B3 29.7(19) 2_765 . . 6_755 ?
C3 N1 C3 C3 92(3) 5_565 . . 7 ?
C3 N1 C3 C3 -142(2) 6_655 . . 5_565 ?
C3 N1 C3 C3 -50(4) 6_655 . . 7 ?
C3 N1 C3 C3 -76.1(10) 2_665 . . 5_565 ?
C3 N1 C3 C3 16(3) 2_665 . . 7 ?
B3 C4 B5 B5 110(2) . . . 2_765 ?
B3 C4 B5 B5 154.1(11) . . . 5_565 ?
B3 C4 B5 B5 -23.8(19) 5_565 . . 2_765 ?
B3 C4 B5 B5 74.0(12) . . . 6_755 ?
B3 C4 B5 B5 20.6(8) 5_565 . . 5_565 ?
B3 C4 B5 B5 -59.5(10) 5_565 . . 6_755 ?
B3 C4 B5 B3 -133.5(19) 5_565 . . . ?
B3 C4 B5 B3 -100.2(13) 5_565 . . 6_755 ?
B3 C4 B5 B3 33.4(12) . . . 6_755 ?
B3 C4 B3 B5 54(2) 5_565 . . . ?
B3 C4 B3 B5 23(2) 5_565 . . 6_755 ?
B3 C4 B3 B3 -17.9(19) 5_565 . . 6_755 ?
B3 B5 B3 C4 -124.8(6) 6_755 . . . ?
B3 B5 B3 B5 -0.002(4) 6_755 . . 6_755 ?
B2 C4 B2 B2 67.2(9) 5_565 . . 6_755 ?
B2 C4 B2 B4 137.6(11) 5_565 . . . ?
B2 C4 B4 B2 -52.0(16) 5_565 . . . ?
B2 C4 B4 B4 18.5(17) 5_565 . . 6_755 ?
B2 C4 B4 B4 70.5(10) . . . 6_755 ?
B4 C4 B2 B2 -70.5(12) . . . 6_755 ?
B4 C4 B2 B2 -48.6(13) 5_565 . . 5_565 ?
B4 C4 B2 B2 18.5(17) 5_565 . . 6_755 ?
B4 C4 B2 B2 -137.6(11) . . . 5_565 ?
B4 C4 B2 B4 89(2) 5_565 . . . ?
B4 C4 B4 B2 -122.3(11) 5_565 . . . ?
B4 C4 B4 B4 -51.8(15) 5_565 . . 6_755 ?
C6 N1 C6 C6 -135(3) 5_565 . . 6_655 ?
C6 N1 C6 C6 -25(5) 5_565 . . 8_665 ?
C6 N1 C6 C6 28.8(19) 2_665 . . 8_665 ?
C6 N1 C6 C6 -81.1(8) 2_665 . . 6_655 ?
C6 N1 C6 C6 110(2) 6_655 . . 8_665 ?

loop_
_twin_individual_id
_twin_individual_mass_fraction_refined
1 0.51(8)
2 0.49(8)

loop_
_smtbx_masks_void_nr
_smtbx_masks_void_average_x
_smtbx_masks_void_average_y
_smtbx_masks_void_average_z
_smtbx_masks_void_volume
_smtbx_masks_void_count_electrons
_smtbx_masks_void_content
1 -0.726 -0.535 -0.931 543.3 173.0 '8 H2O'
